data_7700244
loop_
_publ_author_name
'Child, Simon N.'
'Raychev, Radoslav'
'Moss, Nathan'
'Howchen, Benjamin'
'Horton, Peter N.'
'Prior, Christopher C.'
'Oganesyan, Vasily S.'
'Fielden, John'

_publ_section_title
;
 Cobalt-based molecular electrocatalysis of nitrile reduction: evolving
 sustainability beyond hydrogen.
;
_journal_issue 26
_journal_name_full 'Dalton transactions (Cambridge, England : 2003)'
_journal_page_first 9576
_journal_page_last 9580
_journal_paper_doi 10.1039/c9dt00773c
_journal_volume 48
_journal_year 2019
_chemical_formula_moiety 'C18 H24 Co N4 O2, 2(N O3)'
_chemical_formula_sum 'C18 H24 Co N6 O8'
_chemical_formula_weight 511.36
_space_group_crystal_system monoclinic
_space_group_IT_number 15
_space_group_name_Hall '-C 2yc'
_space_group_name_H-M_alt 'C 1 2/c 1'
_symmetry_space_group_name_Hall '-C 2yc'
_symmetry_space_group_name_H-M 'C 1 2/c 1'
_atom_sites_solution_hydrogens mixed
_atom_sites_solution_primary direct
_audit_creation_date 2016-04-14
_audit_creation_method
;
Olex2 1.2-alpha
(compiled 2016.02.24 svn.r3266 for OlexSys, GUI svn.r5155)
;
_audit_update_record
;
2019-02-20 deposited with the CCDC.    2019-06-11 downloaded from the CCDC.
;
_cell_angle_alpha 90
_cell_angle_beta 116.734(3)
_cell_angle_gamma 90
_cell_formula_units_Z 4
_cell_length_a 14.6698(4)
_cell_length_b 10.05059(18)
_cell_length_c 16.0714(4)
_cell_measurement_reflns_used 10976
_cell_measurement_temperature 100(2)
_cell_measurement_theta_max 27.5320
_cell_measurement_theta_min 2.5400
_cell_volume 2116.27(10)
_computing_cell_refinement 'CrysAlisPro 1.171.38.41 (Rigaku OD, 2015)'
_computing_data_collection 'CrystalClear-SM Expert 3.1 b27 (Rigaku, 2013)'
_computing_data_reduction 'CrysAlisPro 1.171.38.41 (Rigaku OD, 2015)'
_computing_molecular_graphics 'Olex2 (Dolomanov et al., 2009)'
_computing_publication_material 'Olex2 (Dolomanov et al., 2009)'
_computing_structure_refinement 'ShelXL (Sheldrick, 2015)'
_computing_structure_solution 'ShelXT (Sheldrick, 2015)'
_diffrn_ambient_temperature 100(2)
_diffrn_detector 'CCD area detector'
_diffrn_detector_area_resol_mean 28.5714
_diffrn_detector_type 'Rigaku HG Saturn724+ (2x2 bin mode)'
_diffrn_measured_fraction_theta_full 0.998
_diffrn_measured_fraction_theta_max 0.998
_diffrn_measurement_details
;
List of Runs (angles in degrees, time in seconds):

  # Type    Start    End  Width  t~exp~   \w     \q     \k     \f   Frames
#--------------------------------------------------------------------------
  1  \w   -103.00  77.00   1.00    5.00    --  -13.00   0.00  60.00  180
  2  \w    -74.00  23.00   1.00    5.00    --  -13.00 -72.00-180.00   97
  3  \w    -60.00  23.00   1.00    5.00    --  -13.00 -72.00   0.00   83
  4  \w    -22.00   5.00   1.00    5.00    --  -13.00  54.00 -60.00   27
  5  \w    -63.00 -43.00   1.00    5.00    --  -13.00  18.00-150.00   20
  6  \w   -103.00 -26.00   1.00    5.00    --  -13.00   0.00 -60.00   77
;
_diffrn_measurement_device 'four-circle \k goniometer'
_diffrn_measurement_device_type
'Rigaku FRE+ equipped with HF Varimax confocal mirrors and an AFC12 goniometer and HG Saturn 724+ detector'
_diffrn_measurement_method 'profile data from \w-scans'
_diffrn_measurement_specimen_support 'MiTeGen MicroLoop'
_diffrn_orient_matrix_type 'CrysAlisPro convention (1999,Acta A55,543-557)'
_diffrn_orient_matrix_UB_11 -0.0327674000
_diffrn_orient_matrix_UB_12 0.0117084000
_diffrn_orient_matrix_UB_13 -0.0478145000
_diffrn_orient_matrix_UB_21 0.0313231000
_diffrn_orient_matrix_UB_22 -0.0409557000
_diffrn_orient_matrix_UB_23 -0.0124392000
_diffrn_orient_matrix_UB_31 -0.0295844000
_diffrn_orient_matrix_UB_32 -0.0562754000
_diffrn_orient_matrix_UB_33 -0.0008631000
_diffrn_radiation_collimation 'confocal mirrors'
_diffrn_radiation_monochromator 'Confocal mirrors, HF Varimax'
_diffrn_radiation_probe x-ray
_diffrn_radiation_type MoK\a
_diffrn_radiation_wavelength 0.71073
_diffrn_reflns_av_R_equivalents 0.0172
_diffrn_reflns_av_unetI/netI 0.0113
_diffrn_reflns_Laue_measured_fraction_full 0.998
_diffrn_reflns_Laue_measured_fraction_max 0.998
_diffrn_reflns_limit_h_max 18
_diffrn_reflns_limit_h_min -18
_diffrn_reflns_limit_k_max 13
_diffrn_reflns_limit_k_min -13
_diffrn_reflns_limit_l_max 20
_diffrn_reflns_limit_l_min -20
_diffrn_reflns_number 13100
_diffrn_reflns_point_group_measured_fraction_full 0.998
_diffrn_reflns_point_group_measured_fraction_max 0.998
_diffrn_reflns_theta_full 25.242
_diffrn_reflns_theta_max 27.481
_diffrn_reflns_theta_min 3.110
_diffrn_source 'Rotating Anode'
_diffrn_source_current 55.0
_diffrn_source_power 2.475
_diffrn_source_target Mo
_diffrn_source_type 'Rigaku FRE+'
_diffrn_source_voltage 45.0
_exptl_absorpt_coefficient_mu 0.871
_exptl_absorpt_correction_T_max 1.00000
_exptl_absorpt_correction_T_min 0.87758
_exptl_absorpt_correction_type multi-scan
_exptl_absorpt_process_details
;
CrysAlisPro 1.171.38.41 (Rigaku Oxford Diffraction, 2015)
Empirical absorption correction using spherical harmonics,
 implemented in SCALE3 ABSPACK scaling algorithm.
;
_exptl_crystal_colour orange
_exptl_crystal_colour_primary orange
_exptl_crystal_density_diffrn 1.605
_exptl_crystal_description Plate
_exptl_crystal_F_000 1060
_exptl_crystal_size_max 0.24
_exptl_crystal_size_mid 0.18
_exptl_crystal_size_min 0.03
_refine_diff_density_max 0.282
_refine_diff_density_min -0.237
_refine_diff_density_rms 0.040
_refine_ls_extinction_method none
_refine_ls_goodness_of_fit_ref 1.083
_refine_ls_hydrogen_treatment constr
_refine_ls_matrix_type full
_refine_ls_number_parameters 214
_refine_ls_number_reflns 2431
_refine_ls_number_restraints 0
_refine_ls_restrained_S_all 1.083
_refine_ls_R_factor_all 0.0235
_refine_ls_R_factor_gt 0.0224
_refine_ls_shift/su_max 0.000
_refine_ls_shift/su_mean 0.000
_refine_ls_structure_factor_coef Fsqd
_refine_ls_weighting_details 'w=1/[\s^2^(Fo^2^)+(0.0270P)^2^+1.6210P] where P=(Fo^2^+2Fc^2^)/3'
_refine_ls_weighting_scheme calc
_refine_ls_wR_factor_gt 0.0587
_refine_ls_wR_factor_ref 0.0592
_reflns_Friedel_coverage 0.000
_reflns_number_gt 2336
_reflns_number_total 2431
_reflns_threshold_expression 'I > 2\s(I)'
_cod_data_source_file c9dt00773c2.cif
_cod_data_source_block 2016ncs0097
_cod_depositor_comments 'Adding full bibliography for 7700244--7700245.cif.'
_cod_database_code 7700244
_chemical_oxdiff_formula 'C18 H20 Co N6 O6'
_shelx_space_group_comment
;
The symmetry employed for this shelxl refinement is uniquely defined
by the following loop, which should always be used as a source of
symmetry information in preference to the above space-group names.
They are only intended as comments.
;
_reflns_odcompleteness_completeness 99.84
_reflns_odcompleteness_iscentric 1
_reflns_odcompleteness_theta 27.42
_olex2_refinement_description
;
1. Fixed Uiso
 At 1.2 times of:
  All C(H) groups, All C(H,H) groups
 At 1.5 times of:
  All O(H,H) groups
2. Uiso/Uaniso restraints and constraints
Uanis(N1) = Uanis(N4)
Uanis(C1) = Uanis(C18)
Uanis(C2) = Uanis(C17)
Uanis(C3) = Uanis(C16)
Uanis(C4) = Uanis(C15)
Uanis(C5) = Uanis(C14)
3. Others
 Fixed Sof: N1(0.5) N2(0.5) N3(0.5) N4(0.5) C1(0.5) H1(0.5) C2(0.5) H2(0.5)
 C3(0.5) H3(0.5) C4(0.5) H4(0.5) C5(0.5) C6(0.5) H6(0.5) C7(0.5) H7(0.5)
 C8(0.5) H8A(0.5) H8B(0.5) C9(0.5) H9(0.5) C10(0.5) H10A(0.5) H10B(0.5)
 C11(0.5) H11A(0.5) H11B(0.5) C12(0.5) H12A(0.5) H12B(0.5) C13(0.5) H13(0.5)
 C14(0.5) C15(0.5) H15(0.5) C16(0.5) H16(0.5) C17(0.5) H17(0.5) C18(0.5)
 H18(0.5)
4.a Rotating group:
 O1(H1A,H1B)
4.b Ternary CH refined with riding coordinates:
 C7(H7), C9(H9)
4.c Secondary CH2 refined with riding coordinates:
 C8(H8A,H8B), C10(H10A,H10B), C11(H11A,H11B), C12(H12A,H12B)
4.d Aromatic/amide H refined with riding coordinates:
 C1(H1), C2(H2), C3(H3), C4(H4), C6(H6), C13(H13), C15(H15), C16(H16),
 C17(H17), C18(H18)
;
_shelx_shelxl_version_number 2014/7
_olex2_date_sample_data_collection 2016-03-09
_olex2_date_sample_submission 2016-02-16
_olex2_submission_original_sample_id BH1-19
_olex2_submission_special_instructions 'No special instructions were received'
_oxdiff_exptl_absorpt_empirical_details
;
Empirical correction (ABSPACK) includes:
- Absorption correction using spherical harmonics
- Frame scaling
- Detector area scaling
;
_oxdiff_exptl_absorpt_empirical_full_max 1.311
_oxdiff_exptl_absorpt_empirical_full_min 0.766

loop_
_space_group_symop_operation_xyz
'x, y, z'
'-x, y, -z+1/2'
'x+1/2, y+1/2, z'
'-x+1/2, y+1/2, -z+1/2'
'-x, -y, -z'
'x, -y, z-1/2'
'-x+1/2, -y+1/2, -z'
'x+1/2, -y+1/2, z-1/2'

loop_
_atom_site_label
_atom_site_type_symbol
_atom_site_fract_x
_atom_site_fract_y
_atom_site_fract_z
_atom_site_U_iso_or_equiv
_atom_site_adp_type
_atom_site_occupancy
_atom_site_site_symmetry_order
_atom_site_calc_flag
_atom_site_refinement_flags_posn
_atom_site_refinement_flags_adp
_atom_site_refinement_flags_occupancy
_atom_site_disorder_assembly
_atom_site_disorder_group
Co1 Co 0.5000 0.73458(2) 0.2500 0.02175(8) Uani 1 2 d S T P . .
O1 O 0.35155(7) 0.71410(9) 0.23391(6) 0.0287(2) Uani 1 1 d . . . . .
H1A H 0.3333 0.7422 0.2767 0.043 Uiso 1 1 d GR . . . .
H1B H 0.3076 0.6520 0.1998 0.043 Uiso 1 1 d GR . . . .
N1 N 0.5604(10) 0.6155(3) 0.3717(9) 0.0148(12) Uani 0.5 1 d . . . A -1
N2 N 0.5619(2) 0.8792(3) 0.3574(2) 0.0182(6) Uani 0.5 1 d . . . A -1
N3 N 0.4791(2) 0.8821(3) 0.1502(2) 0.0176(5) Uani 0.5 1 d . . . A -1
N4 N 0.4527(10) 0.6189(3) 0.1214(9) 0.0148(12) Uani 0.5 1 d . . . A -1
C1 C 0.5550(12) 0.4834(7) 0.3818(10) 0.0215(9) Uani 0.5 1 d . . . A -1
H1 H 0.5192 0.4314 0.3273 0.026 Uiso 0.5 1 calc R . . A -1
C2 C 0.5971(6) 0.4201(7) 0.4646(7) 0.0198(9) Uani 0.5 1 d . . . A -1
H2 H 0.6008 0.3257 0.4688 0.024 Uiso 0.5 1 calc R . . A -1
C3 C 0.6418(3) 0.5144(13) 0.5576(8) 0.0225(4) Uani 0.5 1 d . . . A -1
H3 H 0.6638 0.4801 0.6188 0.027 Uiso 0.5 1 calc R . . A -1
C4 C 0.6442(9) 0.6316(12) 0.5416(3) 0.0236(7) Uani 0.5 1 d . . . A -1
H4 H 0.6767 0.6892 0.5936 0.028 Uiso 0.5 1 calc R . . A -1
C5 C 0.6038(4) 0.6892(4) 0.4539(5) 0.0167(8) Uani 0.5 1 d . . . A -1
C6 C 0.6031(3) 0.8327(4) 0.4393(2) 0.0235(7) Uani 0.5 1 d . . . A -1
H6 H 0.6334 0.8910 0.4912 0.028 Uiso 0.5 1 calc R . . A -1
C7 C 0.5699(2) 1.0244(3) 0.34485(16) 0.0219(5) Uani 0.5 1 d . . . A -1
H7 H 0.6281 1.0606 0.4021 0.026 Uiso 0.5 1 calc R . . A -1
C8 C 0.5920(4) 1.0481(8) 0.2616(6) 0.0243(11) Uani 0.5 1 d . . . A -1
H8A H 0.6167 1.1405 0.2647 0.029 Uiso 0.5 1 calc R . . A -1
H8B H 0.6478 0.9878 0.2671 0.029 Uiso 0.5 1 calc R . . A -1
C9 C 0.5015(2) 1.0269(3) 0.16677(17) 0.0215(5) Uani 0.5 1 d . . . A -1
H9 H 0.5196 1.0618 0.1179 0.026 Uiso 0.5 1 calc R . . A -1
C10 C 0.4076(2) 1.1011(3) 0.15937(18) 0.0251(5) Uani 0.5 1 d . . . A -1
H10A H 0.4201 1.1980 0.1608 0.030 Uiso 0.5 1 calc R . . A -1
H10B H 0.3488 1.0796 0.0990 0.030 Uiso 0.5 1 calc R . . A -1
C11 C 0.3816(4) 1.0649(7) 0.2381(5) 0.0199(9) Uani 0.5 1 d . . . A -1
H11A H 0.3636 0.9693 0.2339 0.024 Uiso 0.5 1 calc R . . A -1
H11B H 0.3217 1.1172 0.2320 0.024 Uiso 0.5 1 calc R . . A -1
C12 C 0.4723(2) 1.0934(3) 0.33242(18) 0.0257(5) Uani 0.5 1 d . . . A -1
H12A H 0.4842 1.1906 0.3391 0.031 Uiso 0.5 1 calc R . . A -1
H12B H 0.4552 1.0639 0.3825 0.031 Uiso 0.5 1 calc R . . A -1
C13 C 0.4392(3) 0.8419(3) 0.0669(2) 0.0217(7) Uani 0.5 1 d . . . A -1
H13 H 0.4212 0.9031 0.0169 0.026 Uiso 0.5 1 calc R . . A -1
C14 C 0.4210(4) 0.6982(4) 0.0488(5) 0.0167(8) Uani 0.5 1 d . . . A -1
C15 C 0.3729(9) 0.6504(11) -0.0418(3) 0.0236(7) Uani 0.5 1 d . . . A -1
H15 H 0.3510 0.7054 -0.0955 0.028 Uiso 0.5 1 calc R . . A -1
C16 C 0.3586(3) 0.4935(12) -0.0459(7) 0.0225(4) Uani 0.5 1 d . . . A -1
H16 H 0.3223 0.4517 -0.1048 0.027 Uiso 0.5 1 calc R . . A -1
C17 C 0.3893(6) 0.4321(7) 0.0170(7) 0.0198(9) Uani 0.5 1 d . . . A -1
H17 H 0.3856 0.3380 0.0106 0.024 Uiso 0.5 1 calc R . . A -1
C18 C 0.4352(12) 0.4886(7) 0.1089(11) 0.0215(9) Uani 0.5 1 d . . . A -1
H18 H 0.4532 0.4323 0.1615 0.026 Uiso 0.5 1 calc R . . A -1
O21 O 0.31918(7) 0.38654(10) 0.23578(6) 0.0320(2) Uani 1 1 d . . . . .
O22 O 0.22849(8) 0.51976(10) 0.12340(7) 0.0359(2) Uani 1 1 d . . . . .
O23 O 0.17853(8) 0.31707(11) 0.12151(7) 0.0393(3) Uani 1 1 d . . . . .
N21 N 0.24290(8) 0.40685(11) 0.16057(7) 0.0257(2) Uani 1 1 d . . . . .

loop_
_atom_site_aniso_label
_atom_site_aniso_U_11
_atom_site_aniso_U_22
_atom_site_aniso_U_33
_atom_site_aniso_U_23
_atom_site_aniso_U_13
_atom_site_aniso_U_12
Co1 0.03620(14) 0.01213(12) 0.01484(11) 0.000 0.00965(9) 0.000
O1 0.0382(5) 0.0227(4) 0.0251(4) -0.0012(3) 0.0141(4) 0.0051(4)
N1 0.017(3) 0.0191(5) 0.0147(15) -0.0019(10) 0.0134(13) -0.0010(9)
N2 0.0182(14) 0.0142(10) 0.0220(11) -0.0035(8) 0.0089(13) -0.0020(12)
N3 0.0173(14) 0.0155(10) 0.0211(11) 0.0019(8) 0.0096(12) 0.0009(12)
N4 0.017(3) 0.0191(5) 0.0147(15) -0.0019(10) 0.0134(13) -0.0010(9)
C1 0.024(2) 0.0205(7) 0.017(2) 0.0065(18) 0.007(2) -0.0003(17)
C2 0.0218(19) 0.0223(11) 0.007(3) -0.0044(9) 0.000(2) -0.0019(10)
C3 0.0241(6) 0.028(3) 0.012(2) -0.0038(10) 0.0051(6) -0.0022(11)
C4 0.023(3) 0.027(3) 0.0181(6) -0.0016(10) 0.0076(7) -0.0008(9)
C5 0.009(3) 0.0239(7) 0.0189(6) 0.0004(9) 0.0073(15) 0.0008(7)
C6 0.0261(18) 0.0249(15) 0.0182(12) -0.0062(10) 0.0088(15) -0.0017(15)
C7 0.0237(14) 0.0166(13) 0.0237(11) -0.0062(9) 0.0092(9) -0.0060(10)
C8 0.019(3) 0.017(2) 0.0376(17) -0.0013(13) 0.014(2) -0.0057(17)
C9 0.0269(15) 0.0146(13) 0.0243(12) 0.0030(9) 0.0125(10) -0.0022(11)
C10 0.0272(12) 0.0159(12) 0.0301(13) 0.0045(9) 0.0110(10) 0.0038(10)
C11 0.019(3) 0.014(2) 0.0251(14) 0.0008(12) 0.0091(19) 0.0033(18)
C12 0.0309(14) 0.0164(13) 0.0310(13) -0.0052(10) 0.0150(11) -0.0002(11)
C13 0.0257(17) 0.0195(13) 0.0215(13) 0.0044(9) 0.0120(15) 0.0023(14)
C14 0.009(3) 0.0239(7) 0.0189(6) 0.0004(9) 0.0073(15) 0.0008(7)
C15 0.023(3) 0.027(3) 0.0181(6) -0.0016(10) 0.0076(7) -0.0008(9)
C16 0.0241(6) 0.028(3) 0.012(2) -0.0038(10) 0.0051(6) -0.0022(11)
C17 0.0218(19) 0.0223(11) 0.007(3) -0.0044(9) 0.000(2) -0.0019(10)
C18 0.024(2) 0.0205(7) 0.017(2) 0.0065(18) 0.007(2) -0.0003(17)
O21 0.0332(5) 0.0312(5) 0.0272(5) 0.0020(4) 0.0097(4) -0.0006(4)
O22 0.0385(5) 0.0294(5) 0.0348(5) 0.0072(4) 0.0121(4) -0.0002(4)
O23 0.0511(6) 0.0383(6) 0.0277(5) -0.0105(4) 0.0169(5) -0.0225(5)
N21 0.0312(5) 0.0249(5) 0.0260(5) -0.0031(4) 0.0173(4) -0.0042(4)

loop_
_atom_type_symbol
_atom_type_description
_atom_type_scat_dispersion_real
_atom_type_scat_dispersion_imag
_atom_type_scat_source
C C 0.0033 0.0016 'International Tables Vol C Tables 4.2.6.8 and 6.1.1.4'
H H 0.0000 0.0000 'International Tables Vol C Tables 4.2.6.8 and 6.1.1.4'
Co Co 0.3494 0.9721 'International Tables Vol C Tables 4.2.6.8 and 6.1.1.4'
N N 0.0061 0.0033 'International Tables Vol C Tables 4.2.6.8 and 6.1.1.4'
O O 0.0106 0.0060 'International Tables Vol C Tables 4.2.6.8 and 6.1.1.4'

loop_
_geom_angle_atom_site_label_1
_geom_angle_atom_site_label_2
_geom_angle_atom_site_label_3
_geom_angle
_geom_angle_site_symmetry_1
_geom_angle_site_symmetry_3
O1 Co1 O1 168.67(5) . 2_655
O1 Co1 N1 81.4(3) 2_655 .
O1 Co1 N1 92.2(3) . .
O1 Co1 N2 85.73(7) 2_655 .
O1 Co1 N2 102.11(7) . .
O1 Co1 N3 87.12(7) 2_655 .
O1 Co1 N3 100.92(7) . .
O1 Co1 N4 87.8(3) . .
O1 Co1 N4 86.2(3) 2_655 .
N1 Co1 N2 77.7(2) . .
N1 Co1 N4 113.24(9) . .
N2 Co1 N4 165.2(2) . .
N3 Co1 N1 163.7(3) . .
N3 Co1 N2 89.98(7) . .
N3 Co1 N4 77.23(19) . .
Co1 O1 H1A 122.3 . .
Co1 O1 H1B 125.0 . .
H1A O1 H1B 108.2 . .
C1 N1 Co1 130.3(10) . .
C1 N1 C5 115.9(11) . .
C5 N1 Co1 113.4(3) . .
C6 N2 Co1 115.0(2) . .
C6 N2 C7 118.3(3) . .
C7 N2 Co1 126.4(2) . .
C9 N3 Co1 127.4(2) . .
C13 N3 Co1 115.0(2) . .
C13 N3 C9 117.5(3) . .
C14 N4 Co1 110.6(4) . .
C14 N4 C18 119.7(11) . .
C18 N4 Co1 128.3(9) . .
N1 C1 H1 118.0 . .
N1 C1 C2 124.0(10) . .
C2 C1 H1 118.0 . .
C1 C2 H2 121.8 . .
C1 C2 C3 116.4(8) . .
C3 C2 H2 121.8 . .
C2 C3 H3 123.0 . .
C4 C3 C2 114.0(11) . .
C4 C3 H3 123.0 . .
C3 C4 H4 117.2 . .
C3 C4 C5 125.7(8) . .
C5 C4 H4 117.2 . .
N1 C5 C6 113.9(6) . .
C4 C5 N1 123.1(6) . .
C4 C5 C6 123.0(6) . .
N2 C6 C5 119.8(4) . .
N2 C6 H6 120.1 . .
C5 C6 H6 120.1 . .
N2 C7 H7 108.6 . .
N2 C7 C8 109.4(4) . .
N2 C7 C12 109.8(2) . .
C8 C7 H7 108.6 . .
C12 C7 H7 108.6 . .
C12 C7 C8 111.8(4) . .
C7 C8 H8A 108.5 . .
C7 C8 H8B 108.5 . .
H8A C8 H8B 107.5 . .
C9 C8 C7 114.9(3) . .
C9 C8 H8A 108.5 . .
C9 C8 H8B 108.5 . .
N3 C9 C8 109.9(4) . .
N3 C9 H9 108.5 . .
N3 C9 C10 110.2(3) . .
C8 C9 H9 108.5 . .
C8 C9 C10 111.2(4) . .
C10 C9 H9 108.5 . .
C9 C10 H10A 109.2 . .
C9 C10 H10B 109.2 . .
H10A C10 H10B 107.9 . .
C11 C10 C9 112.0(3) . .
C11 C10 H10A 109.2 . .
C11 C10 H10B 109.2 . .
C10 C11 H11A 109.6 . .
C10 C11 H11B 109.6 . .
C10 C11 C12 110.4(4) . .
H11A C11 H11B 108.1 . .
C12 C11 H11A 109.6 . .
C12 C11 H11B 109.6 . .
C7 C12 C11 113.1(3) . .
C7 C12 H12A 108.9 . .
C7 C12 H12B 108.9 . .
C11 C12 H12A 108.9 . .
C11 C12 H12B 108.9 . .
H12A C12 H12B 107.8 . .
N3 C13 H13 120.7 . .
N3 C13 C14 118.6(4) . .
C14 C13 H13 120.7 . .
N4 C14 C13 117.3(6) . .
N4 C14 C15 122.2(6) . .
C15 C14 C13 120.5(6) . .
C14 C15 H15 123.8 . .
C14 C15 C16 112.5(6) . .
C16 C15 H15 123.8 . .
C15 C16 H16 119.0 . .
C17 C16 C15 122.0(13) . .
C17 C16 H16 119.0 . .
C16 C17 H17 118.8 . .
C16 C17 C18 122.3(11) . .
C18 C17 H17 118.8 . .
N4 C18 C17 120.9(9) . .
N4 C18 H18 119.6 . .
C17 C18 H18 119.6 . .
O21 N21 O22 119.84(11) . .
O21 N21 O23 121.11(11) . .
O23 N21 O22 119.04(11) . .

loop_
_geom_bond_atom_site_label_1
_geom_bond_atom_site_label_2
_geom_bond_distance
_geom_bond_site_symmetry_2
Co1 O1 2.0845(10) .
Co1 O1 2.0846(10) 2_655
Co1 N1 2.118(11) .
Co1 N2 2.123(3) .
Co1 N3 2.103(3) .
Co1 N4 2.194(11) .
O1 H1A 0.8877 .
O1 H1B 0.8875 .
N1 C1 1.345(9) .
N1 C5 1.394(12) .
N2 C6 1.265(5) .
N2 C7 1.485(4) .
N3 C9 1.489(4) .
N3 C13 1.262(5) .
N4 C14 1.312(12) .
N4 C18 1.333(10) .
C1 H1 0.9500 .
C1 C2 1.349(19) .
C2 H2 0.9500 .
C2 C3 1.637(7) .
C3 H3 0.9500 .
C3 C4 1.21(2) .
C4 H4 0.9500 .
C4 C5 1.386(9) .
C5 C6 1.460(5) .
C6 H6 0.9500 .
C7 H7 1.0000 .
C7 C8 1.531(7) .
C7 C12 1.521(4) .
C8 H8A 0.9900 .
C8 H8B 0.9900 .
C8 C9 1.520(8) .
C9 H9 1.0000 .
C9 C10 1.523(4) .
C10 H10A 0.9900 .
C10 H10B 0.9900 .
C10 C11 1.521(7) .
C11 H11A 0.9900 .
C11 H11B 0.9900 .
C11 C12 1.529(7) .
C12 H12A 0.9900 .
C12 H12B 0.9900 .
C13 H13 0.9500 .
C13 C14 1.474(5) .
C14 C15 1.388(9) .
C15 H15 0.9500 .
C15 C16 1.589(16) .
C16 H16 0.9500 .
C16 C17 1.093(8) .
C17 H17 0.9500 .
C17 C18 1.437(19) .
C18 H18 0.9500 .
O21 N21 1.2401(14) .
O22 N21 1.2553(14) .
O23 N21 1.2517(14) .

loop_
_geom_hbond_atom_site_label_D
_geom_hbond_atom_site_label_H
_geom_hbond_atom_site_label_A
_geom_hbond_distance_DH
_geom_hbond_distance_HA
_geom_hbond_distance_DA
_geom_hbond_angle_DHA
_geom_hbond_site_symmetry_A
O1 H1A O23 0.89 1.88 2.7545(13) 168.3 4
O1 H1B O22 0.89 1.83 2.7100(14) 172.6 .

loop_
_geom_torsion_atom_site_label_1
_geom_torsion_atom_site_label_2
_geom_torsion_atom_site_label_3
_geom_torsion_atom_site_label_4
_geom_torsion
Co1 N1 C1 C2 -179.7(9)
Co1 N1 C5 C4 177.4(7)
Co1 N1 C5 C6 -2.6(9)
Co1 N2 C6 C5 -0.8(5)
Co1 N2 C7 C8 -35.3(4)
Co1 N2 C7 C12 87.8(2)
Co1 N3 C9 C8 32.0(4)
Co1 N3 C9 C10 -90.8(2)
Co1 N3 C13 C14 -5.8(4)
Co1 N4 C14 C13 10.3(9)
Co1 N4 C14 C15 -170.3(8)
Co1 N4 C18 C17 170.2(8)
N1 C1 C2 C3 9.6(16)
N1 C5 C6 N2 2.4(8)
N2 C7 C8 C9 74.5(6)
N2 C7 C12 C11 -71.9(4)
N3 C9 C10 C11 67.6(4)
N3 C13 C14 N4 -3.6(9)
N3 C13 C14 C15 177.0(8)
N4 C14 C15 C16 1.8(15)
C1 N1 C5 C4 3.2(15)
C1 N1 C5 C6 -176.9(9)
C1 C2 C3 C4 -9.5(12)
C2 C3 C4 C5 7.0(15)
C3 C4 C5 N1 -4.4(17)
C3 C4 C5 C6 175.6(9)
C4 C5 C6 N2 -177.7(7)
C5 N1 C1 C2 -6.6(18)
C6 N2 C7 C8 138.3(4)
C6 N2 C7 C12 -98.6(3)
C7 N2 C6 C5 -175.1(3)
C7 C8 C9 N3 -72.6(6)
C7 C8 C9 C10 49.7(6)
C8 C7 C12 C11 49.7(6)
C8 C9 C10 C11 -54.5(6)
C9 N3 C13 C14 177.0(3)
C9 C10 C11 C12 57.3(4)
C10 C11 C12 C7 -55.1(5)
C12 C7 C8 C9 -47.3(6)
C13 N3 C9 C8 -151.2(4)
C13 N3 C9 C10 86.0(3)
C13 C14 C15 C16 -178.7(7)
C14 N4 C18 C17 5.1(18)
C14 C15 C16 C17 -4.3(16)
C15 C16 C17 C18 7.0(15)
C16 C17 C18 N4 -7.8(17)
C18 N4 C14 C13 177.8(9)
C18 N4 C14 C15 -2.8(17)
